data_7238663
loop_
_publ_author_name
'Kumar Bisht, Kamal'
'Cherian Kathalikkattil, Amal'
'Suresh, Eringathodi'

_publ_section_title
;
 Structure modulation, argentophilic interactions and photoluminescence
 properties of silver(i) coordination polymers with isomeric N-donor
 ligands
;
_journal_issue 22
_journal_name_full 'RSC Advances'
_journal_page_first 8421
_journal_paper_doi 10.1039/c2ra20642k
_journal_volume 2
_journal_year 2012
_chemical_formula_sum 'C20 H16 N2 O4'
_chemical_formula_weight 348.35
_space_group_IT_number 14
_space_group_name_Hall '-P 2yn'
_space_group_name_H-M_alt 'P 1 21/n 1'
_symmetry_cell_setting monoclinic
_symmetry_space_group_name_H-M 'P 1 21/n 1'
_atom_sites_solution_hydrogens geom
_atom_sites_solution_primary direct
_atom_sites_solution_secondary difmap
_audit_creation_method SHELXL-97
_cell_angle_alpha 90.00
_cell_angle_beta 97.593(3)
_cell_angle_gamma 90.00
_cell_formula_units_Z 2
_cell_length_a 5.6023(9)
_cell_length_b 16.038(2)
_cell_length_c 9.1681(14)
_cell_measurement_reflns_used 1221
_cell_measurement_temperature 100(2)
_cell_measurement_theta_max 24.82
_cell_measurement_theta_min 2.64
_cell_volume 816.5(2)
_computing_cell_refinement 'BRUKER SMART'
_computing_data_collection 'BRUKER SMART'
_computing_data_reduction 'BRUKER SAINT'
_computing_molecular_graphics ORTEP
_computing_structure_refinement 'SHELXL-97 (Sheldrick, 1997)'
_computing_structure_solution 'SHELXS-97 (Sheldrick, 1990)'
_diffrn_ambient_temperature 100(2)
_diffrn_measured_fraction_theta_full 0.961
_diffrn_measured_fraction_theta_max 0.903
_diffrn_measurement_device_type 'BRUKER SMART APEX CCD DIFFRACTOMETER'
_diffrn_measurement_method 'OMEGA-PHI SCAN'
_diffrn_radiation_monochromator graphite
_diffrn_radiation_source 'fine-focus sealed tube'
_diffrn_radiation_type MoK\a
_diffrn_radiation_wavelength 0.71073
_diffrn_reflns_av_R_equivalents 0.0335
_diffrn_reflns_av_sigmaI/netI 0.0459
_diffrn_reflns_limit_h_max 5
_diffrn_reflns_limit_h_min -7
_diffrn_reflns_limit_k_max 21
_diffrn_reflns_limit_k_min -19
_diffrn_reflns_limit_l_max 12
_diffrn_reflns_limit_l_min -11
_diffrn_reflns_number 4862
_diffrn_reflns_theta_full 25.00
_diffrn_reflns_theta_max 28.29
_diffrn_reflns_theta_min 2.54
_exptl_absorpt_coefficient_mu 0.100
_exptl_absorpt_correction_T_max 0.9851
_exptl_absorpt_correction_T_min 0.9507
_exptl_absorpt_correction_type multi-scan
_exptl_absorpt_process_details 'BRUKER SADABS'
_exptl_crystal_colour Colourless
_exptl_crystal_density_diffrn 1.417
_exptl_crystal_density_method 'not measured'
_exptl_crystal_description Blocks
_exptl_crystal_F_000 364
_exptl_crystal_size_max 0.51
_exptl_crystal_size_mid 0.30
_exptl_crystal_size_min 0.15
_refine_diff_density_max 0.327
_refine_diff_density_min -0.398
_refine_diff_density_rms 0.074
_refine_ls_extinction_method none
_refine_ls_goodness_of_fit_ref 1.247
_refine_ls_hydrogen_treatment mixed
_refine_ls_matrix_type full
_refine_ls_number_parameters 150
_refine_ls_number_reflns 1906
_refine_ls_number_restraints 0
_refine_ls_restrained_S_all 1.247
_refine_ls_R_factor_all 0.0820
_refine_ls_R_factor_gt 0.0681
_refine_ls_shift/su_max 0.000
_refine_ls_shift/su_mean 0.000
_refine_ls_structure_factor_coef Fsqd
_refine_ls_weighting_details 'calc w=1/[\s^2^(Fo^2^)+(0.0832P)^2^+0.2337P] where P=(Fo^2^+2Fc^2^)/3'
_refine_ls_weighting_scheme calc
_refine_ls_wR_factor_gt 0.1606
_refine_ls_wR_factor_ref 0.1766
_reflns_number_gt 1641
_reflns_number_total 1906
_reflns_threshold_expression >2sigma(I)
_cod_data_source_file c2ra20642k.txt
_cod_data_source_block 1lcomL1
_cod_depositor_comments
;
The following automatic conversions were performed:

data item '_exptl_absorpt_correction_type' value 'Multi-SCAN' was
changed to 'multi-scan' in accordance with the
/home/saulius/struct/COD-crude-data/automatic-downloads/DataCite-retrospective/RSC/depositions/lib/dictionaries/cif_core.dic
dictionary named 'cif_core.dic' version 2.4.2 last updated on
2011-04-26.

data item '_symmetry_cell_setting' value 'Monoclinic' was changed to
'monoclinic' in accordance with the
/home/saulius/struct/COD-crude-data/automatic-downloads/DataCite-retrospective/RSC/depositions/lib/dictionaries/cif_core.dic
dictionary named 'cif_core.dic' version 2.4.2 last updated on
2011-04-26.

Automatic conversion script
Id: cif_fix_values 6909 2019-04-08 15:41:33Z antanas 
;
_cod_original_sg_symbol_H-M P21/n
_cod_database_code 7238663

loop_
_symmetry_equiv_pos_as_xyz
'x, y, z'
'-x+1/2, y+1/2, -z+1/2'
'-x, -y, -z'
'x-1/2, -y-1/2, z-1/2'

loop_
_atom_site_label
_atom_site_type_symbol
_atom_site_fract_x
_atom_site_fract_y
_atom_site_fract_z
_atom_site_U_iso_or_equiv
_atom_site_adp_type
_atom_site_occupancy
_atom_site_calc_flag
O1 O 1.0632(3) 0.07504(9) 0.72696(17) 0.0187(4) Uani 1 d
O2 O 1.2830(3) -0.02203(10) 0.85975(18) 0.0214(4) Uani 1 d
N1 N 0.6480(4) 0.28044(12) 0.6578(2) 0.0231(5) Uani 1 d
C1 C 0.7947(4) 0.21658(15) 0.6986(3) 0.0210(5) Uani 1 d
C2 C 0.4579(4) 0.29005(15) 0.7310(3) 0.0216(5) Uani 1 d
C3 C 0.4104(4) 0.23830(14) 0.8446(3) 0.0193(5) Uani 1 d
C4 C 0.5644(4) 0.17274(14) 0.8852(3) 0.0181(5) Uani 1 d
C5 C 0.7619(4) 0.16041(13) 0.8102(2) 0.0162(5) Uani 1 d
C6 C 0.9335(4) 0.08984(15) 0.8510(2) 0.0180(5) Uani 1 d
C7 C 1.2373(4) 0.01768(13) 0.7479(2) 0.0172(5) Uani 1 d
C8 C 1.3703(4) 0.00940(13) 0.6174(2) 0.0165(5) Uani 1 d
C9 C 1.5428(4) -0.05304(14) 0.6207(3) 0.0195(5) Uani 1 d
C10 C 1.6733(4) -0.06244(14) 0.5030(3) 0.0197(5) Uani 1 d
H1 H 0.941(5) 0.2066(17) 0.647(3) 0.029(7) Uiso 1 d
H3 H 0.262(5) 0.2467(16) 0.888(3) 0.022(7) Uiso 1 d
H2 H 0.351(5) 0.3329(18) 0.699(3) 0.027(7) Uiso 1 d
H4 H 0.533(5) 0.1379(18) 0.961(3) 0.034(8) Uiso 1 d
H6A H 1.046(4) 0.1041(15) 0.937(3) 0.012(6) Uiso 1 d
H6B H 0.843(5) 0.0456(18) 0.864(3) 0.024(7) Uiso 1 d
H9 H 1.586(5) -0.0921(19) 0.705(3) 0.031(7) Uiso 1 d
H10 H 1.796(4) -0.1084(15) 0.505(3) 0.016(6) Uiso 1 d

loop_
_atom_site_aniso_label
_atom_site_aniso_U_11
_atom_site_aniso_U_22
_atom_site_aniso_U_33
_atom_site_aniso_U_23
_atom_site_aniso_U_13
_atom_site_aniso_U_12
O1 0.0228(9) 0.0189(8) 0.0159(8) 0.0027(6) 0.0082(6) 0.0063(6)
O2 0.0297(9) 0.0165(8) 0.0191(9) 0.0044(6) 0.0073(7) 0.0047(7)
N1 0.0257(11) 0.0216(10) 0.0231(11) 0.0032(8) 0.0076(8) 0.0025(8)
C1 0.0228(12) 0.0218(12) 0.0193(12) 0.0011(9) 0.0061(9) 0.0014(9)
C2 0.0261(13) 0.0188(11) 0.0199(12) -0.0002(9) 0.0031(9) 0.0034(10)
C3 0.0194(11) 0.0206(12) 0.0188(12) -0.0039(9) 0.0052(9) -0.0009(9)
C4 0.0212(12) 0.0190(11) 0.0145(11) 0.0004(9) 0.0036(9) -0.0052(9)
C5 0.0180(11) 0.0152(10) 0.0155(11) -0.0023(8) 0.0027(8) -0.0013(9)
C6 0.0218(12) 0.0199(11) 0.0138(11) 0.0009(9) 0.0081(9) 0.0011(9)
C7 0.0212(11) 0.0129(10) 0.0179(11) -0.0027(8) 0.0036(8) -0.0017(8)
C8 0.0183(11) 0.0154(10) 0.0165(11) -0.0028(8) 0.0048(8) -0.0013(9)
C9 0.0251(12) 0.0155(11) 0.0184(12) 0.0027(9) 0.0048(9) 0.0006(9)
C10 0.0222(12) 0.0172(11) 0.0205(12) 0.0006(9) 0.0058(9) 0.0045(9)

loop_
_atom_type_symbol
_atom_type_description
_atom_type_scat_dispersion_real
_atom_type_scat_dispersion_imag
_atom_type_scat_source
C C 0.0033 0.0016 'International Tables Vol C Tables 4.2.6.8 and 6.1.1.4'
H H 0.0000 0.0000 'International Tables Vol C Tables 4.2.6.8 and 6.1.1.4'
N N 0.0061 0.0033 'International Tables Vol C Tables 4.2.6.8 and 6.1.1.4'
O O 0.0106 0.0060 'International Tables Vol C Tables 4.2.6.8 and 6.1.1.4'

loop_
_geom_angle_atom_site_label_1
_geom_angle_atom_site_label_2
_geom_angle_atom_site_label_3
_geom_angle
_geom_angle_site_symmetry_1
C7 O1 C6 115.64(17) .
C1 N1 C2 116.6(2) .
N1 C1 C5 124.5(2) .
N1 C1 H1 119.7(16) .
C5 C1 H1 115.8(16) .
N1 C2 C3 123.5(2) .
N1 C2 H2 116.8(17) .
C3 C2 H2 119.7(17) .
C4 C3 C2 119.0(2) .
C4 C3 H3 122.2(16) .
C2 C3 H3 118.7(16) .
C3 C4 C5 119.0(2) .
C3 C4 H4 119.2(18) .
C5 C4 H4 121.8(18) .
C4 C5 C1 117.5(2) .
C4 C5 C6 120.6(2) .
C1 C5 C6 121.9(2) .
O1 C6 C5 107.42(18) .
O1 C6 H6A 109.8(14) .
C5 C6 H6A 110.6(14) .
O1 C6 H6B 109.3(18) .
C5 C6 H6B 106.1(18) .
H6A C6 H6B 113(2) .
O2 C7 O1 123.7(2) .
O2 C7 C8 124.1(2) .
O1 C7 C8 112.19(19) .
C10 C8 C9 120.5(2) 3_856
C10 C8 C7 121.8(2) 3_856
C9 C8 C7 117.7(2) .
C8 C9 C10 119.8(2) .
C8 C9 H9 124.4(17) .
C10 C9 H9 115.8(17) .
C8 C10 C9 119.7(2) 3_856
C8 C10 H10 120.5(14) 3_856
C9 C10 H10 119.8(14) .

loop_
_geom_bond_atom_site_label_1
_geom_bond_atom_site_label_2
_geom_bond_distance
_geom_bond_site_symmetry_2
O1 C7 1.336(3) .
O1 C6 1.448(3) .
O2 C7 1.206(3) .
N1 C1 1.335(3) .
N1 C2 1.341(3) .
C1 C5 1.394(3) .
C1 H1 1.01(3) .
C2 C3 1.384(3) .
C2 H2 0.93(3) .
C3 C4 1.380(3) .
C3 H3 0.98(3) .
C4 C5 1.392(3) .
C4 H4 0.93(3) .
C5 C6 1.500(3) .
C6 H6A 0.97(2) .
C6 H6B 0.89(3) .
C7 C8 1.497(3) .
C8 C10 1.389(3) 3_856
C8 C9 1.389(3) .
C9 C10 1.389(3) .
C9 H9 1.00(3) .
C10 C8 1.389(3) 3_856
C10 H10 1.01(3) .
